data_2009685
loop_
_publ_author_name
'Shoja, M.'

_publ_section_title
;
 5,6-Dihydroxy-7-methoxyflavone
;
_journal_coeditor_code CR1070
_journal_issue 5
_journal_name_full 'Acta Crystallographica Section C'
_journal_page_first 771
_journal_page_last 773
_journal_paper_doi 10.1107/S0108270193010741
_journal_volume 50
_journal_year 1994
_chemical_formula_sum 'C16 H12 O5'
_chemical_formula_weight 284.27
_symmetry_cell_setting monoclinic
_symmetry_space_group_name_Hall '-P 2ybc'
_symmetry_space_group_name_H-M 'P 1 21/c 1'
_atom_type_scat_source IntTabIV
_cell_angle_alpha 90.
_cell_angle_beta 91.32(3)
_cell_angle_gamma 90.
_cell_formula_units_Z 4
_cell_length_a 9.7840(10)
_cell_length_b 16.112(2)
_cell_length_c 8.3970(10)
_cell_measurement_reflns_used 25
_cell_measurement_temperature 293
_cell_measurement_theta_max 28
_cell_measurement_theta_min 16
_cell_volume 1323.4(3)
_diffrn_measurement_device 'Enraf-Nonius CAD-4'
_diffrn_measurement_method \w-2\q
_diffrn_radiation_type CuK\a
_diffrn_radiation_wavelength 1.5418
_diffrn_reflns_av_R_equivalents 0.021
_diffrn_reflns_limit_h_max 10
_diffrn_reflns_limit_h_min -10
_diffrn_reflns_limit_k_max 18
_diffrn_reflns_limit_k_min 0
_diffrn_reflns_limit_l_max 9
_diffrn_reflns_limit_l_min 0
_diffrn_reflns_number 2200
_diffrn_reflns_theta_max 60
_diffrn_standards_decay_% 0.1
_diffrn_standards_interval_count 200
_diffrn_standards_number 3
_exptl_absorpt_coefficient_mu 0.92
_exptl_absorpt_correction_type none
_exptl_crystal_colour clear
_exptl_crystal_density_diffrn 1.43
_exptl_crystal_density_meas 1.3
_exptl_crystal_description 'needle shaped'
_exptl_crystal_size_max 0.30
_exptl_crystal_size_mid 0.20
_exptl_crystal_size_min 0.20
_refine_diff_density_max 0.24
_refine_diff_density_min -0.31
_refine_ls_extinction_coef 7.2E-06
_refine_ls_extinction_method 'Gaussian (Zachariasen)'
_refine_ls_goodness_of_fit_obs 1.364
_refine_ls_hydrogen_treatment refall
_refine_ls_number_parameters 239
_refine_ls_number_reflns 1292
_refine_ls_R_factor_obs 0.036
_refine_ls_shift/esd_max 0.05
_refine_ls_structure_factor_coef F
_refine_ls_weighting_details w=4F^2^/[\s(I)^2^+(0.04F^2^)^2^]
_refine_ls_weighting_scheme calc
_refine_ls_wR_factor_obs 0.046
_reflns_number_observed 1292
_reflns_number_total 2108
_reflns_observed_criterion |F~o~|>3\s(|F~o~|)
_cod_data_source_file cr1070.cif
_cod_data_source_block cr1070_structure_1_of_1
_cod_depositor_comments
;
 Adding the _atom_site_type_symbol data item.

 Antanas Vaitkus,
 2017-01-17

The following automatic conversions were performed:

'_refine_ls_weighting_scheme' value
'w=4F^2^/[\s(I)^2^+(0.04F^2^)^2^]' was changed to 'calc'. New tag
'_refine_ls_weighting_details' was created. The value of the new tag
was set to 'w=4F^2^/[\s(I)^2^+(0.04F^2^)^2^]'.

Automatic conversion script
Id: cif_fix_values 3143 2015-03-26 13:38:13Z robertas 
;
_cod_original_cell_volume 1323.3(4)
_cod_original_sg_symbol_H-M 'P 21/c'
_cod_database_code 2009685

loop_
_atom_site_label
_atom_site_type_symbol
_atom_site_fract_x
_atom_site_fract_y
_atom_site_fract_z
O(1) O .6440(2) .13107(9) .6789(2)
O(2) O .8117(2) -.02850(10) .3609(2)
O(3) O .6048(2) -.00480(10) .1713(2)
O(4) O .2730(2) .18670(10) .3173(2)
O(5) O .3645(2) .08270(10) .1117(2)
C(1') C .8187(2) .11790(10) .8716(3)
C(2) C .7675(2) .09390(10) .7125(3)
C(2') C .7364(3) .1604(2) .9760(3)
C(3') C .7844(3) .1813(2) 1.1277(4)
C(3) C .8256(2) .0420(2) .6084(3)
C(4) C .7613(2) .0215(2) .4587(3)
C(4') C .9162(3) .1595(2) 1.1752(4)
C(5) C .5588(2) .05000(10) .2810(3)
C(5') C .9982(3) .1177(2) 1.0725(3)
C(6) C .4392(2) .0922(2) .2498(3)
C(6') C .9519(2) .0973(2) .9207(3)
C(7) C .3907(2) .1475(2) .3627(3)
C(8) C .4589(2) .16050(10) .5064(3)
C(9) C .5790(2) .11680(10) .5337(3)
C(10) C .6323(2) .06210(10) .4250(3)
C(11) C .2135(3) .2422(2) .4295(4)
HC2' H .644(2) .1740(10) 0.936(3)
HC3' H .720(2) .211(2) 1.197(3)
HC3 H .915(2) .0160(10) 0.632(3)
HO3 H .687(3) -.024(2) 0.214(4)
HC4' H .946(2) .174(2) 1.285(3)
HC5' H 1.091(2) .1060(10) 1.107(3)
HO5 H .411(2) .0490(10) 0.043(3)
HC6' H 1.017(2) .0660(10) 0.847(3)
HC8 H .427(2) .1940(10) 0.588(3)
H1C11 H .136(3) .265(2) 0.375(4)
H2C11 H .183(3) .204(2) 0.533(4)
H3C11 H .277(3) .285(2) 0.456(4)

loop_
_geom_angle_atom_site_label_1
_geom_angle_atom_site_label_2
_geom_angle_atom_site_label_3
_geom_angle
_geom_angle_publ_flag
C(2) O(1) C(9) 119.7(2) yes
C(7) O(4) C(11) 117.4(2) yes
C(2) C(1') C(2') 121.0(2) yes
C(2) C(1') C(6') 120.2(2) yes
C(2') C(1') C(6') 118.9(2) yes
O(1) C(2) C(1') 110.7(2) yes
O(1) C(2) C(3) 121.4(2) yes
C(1') C(2) C(3) 127.9(2) yes
C(1') C(2') C(3') 120.7(2) yes
C(2') C(3') C(4') 119.7(3) yes
C(2) C(3) C(4) 122.0(2) yes
O(2) C(4) C(3) 123.4(2) yes
O(2) C(4) C(10) 121.1(2) yes
C(3) C(4) C(10) 115.6(2) yes
C(3') C(4') C(5') 119.9(3) yes
C(4') C(5') C(6') 120.9(2) yes
O(3) C(5) C(6) 119.1(2) yes
O(3) C(5) C(10) 120.1(2) yes
C(6) C(5) C(10) 120.8(2) yes
O(5) C(6) C(5) 122.9(2) yes
O(5) C(6) C(7) 117.8(2) yes
C(5) C(6) C(7) 119.3(2) yes
C(1') C(6') C(5') 119.9(2) yes
O(4) C(7) C(6) 114.0(2) yes
O(4) C(7) C(8) 124.2(2) yes
C(6) C(7) C(8) 121.8(2) yes
C(7) C(8) C(9) 117.3(2) yes
O(1) C(9) C(8) 115.7(2) yes
O(1) C(9) C(10) 121.1(2) yes
C(8) C(9) C(10) 123.2(2) yes
C(4) C(10) C(5) 122.2(2) yes
C(4) C(10) C(9) 120.2(2) yes
C(5) C(10) C(9) 117.6(2) yes

loop_
_geom_bond_atom_site_label_1
_geom_bond_atom_site_label_2
_geom_bond_distance
_geom_bond_publ_flag
O(1) C(2) 1.372(3) yes
O(1) C(9) 1.381(3) yes
O(2) C(4) 1.258(3) yes
O(3) C(5) 1.360(3) yes
O(4) C(7) 1.361(3) yes
O(4) C(11) 1.431(4) yes
O(5) C(6) 1.365(3) yes
C(1') C(2) 1.468(3) yes
C(1') C(2') 1.385(4) yes
C(1') C(6') 1.397(3) yes
C(2) C(3) 1.345(4) yes
C(2') C(3') 1.390(4) yes
C(3') C(4') 1.385(4) yes
C(3) C(4) 1.432(4) yes
C(4) C(10) 1.444(3) yes
C(4') C(5') 1.368(4) yes
C(5') C(6') 1.383(4) yes
C(5) C(6) 1.373(3) yes
C(5) C(10) 1.406(3) yes
C(6) C(7) 1.392(4) yes
C(7) C(8) 1.381(4) yes
C(8) C(9) 1.384(3) yes
C(9) C(10) 1.380(3) yes
